data_7208173
loop_
_publ_author_name
'Chiya, Thabang J.'
'Lemmerer, Andreas'

_publ_section_title
;
 Stoichiometric variation in two molecular salts of the anti-tuberculosis
 drug isoniazid with 2-butynoic acid
;
_journal_issue 16
_journal_name_full CrystEngComm
_journal_page_first 5124
_journal_paper_doi 10.1039/c2ce25101a
_journal_volume 14
_journal_year 2012
_chemical_formula_moiety 'C6 H9 N3 O, 2(C4 H3 O2)'
_chemical_formula_sum 'C14 H15 N3 O5'
_chemical_formula_weight 305.29
_chemical_name_systematic
;
(4-(diazan-2-ium-1-ylcarbonyl)pyridinium)?(but-2-yn-1-olate)2
;
_space_group_crystal_system orthorhombic
_space_group_IT_number 61
_space_group_name_Hall '-P 2ac 2ab'
_space_group_name_H-M_alt 'P b c a'
_symmetry_space_group_name_Hall '-P 2ac 2ab'
_symmetry_space_group_name_H-M 'P b c a'
_atom_sites_solution_hydrogens geom
_atom_sites_solution_primary direct
_atom_sites_solution_secondary difmap
_audit_conform_dict_location ftp://ftp.iucr.org/pub/cif_core.dic
_audit_conform_dict_name cif_core.dic
_audit_conform_dict_version 2.3
_audit_creation_date 2011-12-26T11:53:02-00:00
_audit_creation_method 'WinGX routine CIF_UPDATE'
_cell_angle_alpha 90
_cell_angle_beta 90
_cell_angle_gamma 90
_cell_formula_units_Z 8
_cell_length_a 6.8587(7)
_cell_length_b 13.6008(15)
_cell_length_c 31.175(3)
_cell_measurement_reflns_used 2099
_cell_measurement_temperature 173(2)
_cell_measurement_theta_max 26.34
_cell_measurement_theta_min 3
_cell_volume 2908.1(5)
_computing_cell_refinement 'SAINT-Plus (Bruker, 2004)'
_computing_data_collection 'APEX2 (Bruker, 2005)'
_computing_data_reduction 'SAINT-Plus and XPREP (Bruker 2004)'
_computing_molecular_graphics
;
Ortep-3 for Windows (Farrugia, 1997) and DIAMOND (Brandenburg, 1999)
;
_computing_publication_material
;
WinGX publication routines (Farrugia, 1999) and PLATON (Spek, 2009)
;
_computing_structure_refinement 'SHELXL-97 (Sheldrick, 2008)'
_computing_structure_solution 'SHELXS-97 (Sheldrick, 2008)'
_diffrn_ambient_temperature 173(2)
_diffrn_measured_fraction_theta_full 0.985
_diffrn_measured_fraction_theta_max 0.985
_diffrn_measurement_device_type 'Bruker APEX II CCD area detector'
_diffrn_measurement_method '\w scans'
_diffrn_radiation_monochromator graphite
_diffrn_radiation_type MoK\a
_diffrn_radiation_wavelength 0.71073
_diffrn_reflns_av_R_equivalents 0.1482
_diffrn_reflns_av_unetI/netI 0.0935
_diffrn_reflns_limit_h_max 9
_diffrn_reflns_limit_h_min -9
_diffrn_reflns_limit_k_max 10
_diffrn_reflns_limit_k_min -17
_diffrn_reflns_limit_l_max 38
_diffrn_reflns_limit_l_min -41
_diffrn_reflns_number 21420
_diffrn_reflns_theta_full 28
_diffrn_reflns_theta_max 28
_diffrn_reflns_theta_min 2.61
_diffrn_standards_number 0
_exptl_absorpt_coefficient_mu 0.108
_exptl_absorpt_correction_T_max 0.9925
_exptl_absorpt_correction_T_min 0.9582
_exptl_absorpt_correction_type multi-scan
_exptl_absorpt_process_details 'SADABS (Sheldrick, 1996)'
_exptl_crystal_colour colourless
_exptl_crystal_density_diffrn 1.395
_exptl_crystal_density_method 'not measured'
_exptl_crystal_description needle
_exptl_crystal_F_000 1280
_exptl_crystal_size_max 0.4
_exptl_crystal_size_mid 0.12
_exptl_crystal_size_min 0.07
_refine_diff_density_max 0.325
_refine_diff_density_min -0.274
_refine_diff_density_rms 0.063
_refine_ls_extinction_method none
_refine_ls_goodness_of_fit_ref 0.989
_refine_ls_hydrogen_treatment mixed
_refine_ls_matrix_type full
_refine_ls_number_parameters 221
_refine_ls_number_reflns 3448
_refine_ls_number_restraints 0
_refine_ls_restrained_S_all 0.989
_refine_ls_R_factor_all 0.1283
_refine_ls_R_factor_gt 0.0641
_refine_ls_shift/su_max 0.002
_refine_ls_shift/su_mean 0
_refine_ls_structure_factor_coef Fsqd
_refine_ls_weighting_details 'calc w=1/[\s^2^(Fo^2^)+(0.0806P)^2^+0.1668P] where P=(Fo^2^+2Fc^2^)/3'
_refine_ls_weighting_scheme calc
_refine_ls_wR_factor_gt 0.1467
_refine_ls_wR_factor_ref 0.1724
_reflns_number_gt 1911
_reflns_number_total 3448
_reflns_threshold_expression >2sigma(I)
_cod_data_source_file c2ce25101a.txt
_cod_data_source_block 11a_d3_p
_cod_depositor_comments
;
The following automatic conversions were performed:

'_space_group_crystal_system' value 'Orthorhombic' changed to
'orthorhombic' according to
/home/saulius/struct/CIF-dictionaries/cif_core.dic dictionary named
'cif_core.dic' version 2.4.1 from 2010-06-29.

Automatic conversion script
Id: cif_fix_values 1891 2012-01-12 08:04:46Z andrius 
;
_cod_database_code 7208173

loop_
_space_group_symop_operation_xyz
'x, y, z'
'-x+1/2, -y, z+1/2'
'-x, y+1/2, -z+1/2'
'x+1/2, -y+1/2, -z'
'-x, -y, -z'
'x-1/2, y, -z-1/2'
'x, -y-1/2, z-1/2'
'-x-1/2, y-1/2, z'

loop_
_atom_site_label
_atom_site_type_symbol
_atom_site_fract_x
_atom_site_fract_y
_atom_site_fract_z
_atom_site_U_iso_or_equiv
_atom_site_adp_type
_atom_site_occupancy
_atom_site_symmetry_multiplicity
_atom_site_calc_flag
_atom_site_refinement_flags
C1 C 0.1433(4) 0.79498(18) 0.23541(8) 0.0260(6) Uani 1 1 d .
C2 C 0.1405(4) 0.69558(19) 0.22513(9) 0.0295(6) Uani 1 1 d .
H2A H 0.141 0.6746 0.1961 0.035 Uiso 1 1 calc R
C3 C 0.1371(4) 0.62782(19) 0.25827(10) 0.0339(7) Uani 1 1 d .
H3 H 0.1351 0.5595 0.2518 0.041 Uiso 1 1 calc R
C4 C 0.1382(4) 0.7529(2) 0.30962(10) 0.0327(6) Uani 1 1 d .
H4 H 0.1375 0.7716 0.339 0.039 Uiso 1 1 calc R
C5 C 0.1410(4) 0.82381(19) 0.27829(9) 0.0299(6) Uani 1 1 d .
H5 H 0.1413 0.8915 0.2857 0.036 Uiso 1 1 calc R
C6 C 0.1499(4) 0.87688(19) 0.20245(9) 0.0268(6) Uani 1 1 d .
N1 N 0.1798(3) 0.84838(17) 0.16228(7) 0.0292(5) Uani 1 1 d .
H1 H 0.208(6) 0.785(3) 0.1524(13) 0.083(14) Uiso 1 1 d .
N2 N 0.1365(3) 0.65709(17) 0.29900(8) 0.0305(5) Uani 1 1 d .
H2 H 0.149(5) 0.601(3) 0.3224(12) 0.070(11) Uiso 1 1 d .
N3 N 0.1932(4) 0.92345(16) 0.13049(8) 0.0291(5) Uani 1 1 d .
H3A H 0.321(5) 0.959(2) 0.1363(10) 0.044(9) Uiso 1 1 d .
H3B H 0.076(6) 0.965(3) 0.1326(12) 0.059(10) Uiso 1 1 d .
H3C H 0.207(5) 0.894(3) 0.1040(11) 0.057(11) Uiso 1 1 d .
O1 O 0.1256(3) 0.96261(13) 0.21339(6) 0.0365(5) Uani 1 1 d .
C7 C 0.3114(4) 0.49082(19) 0.36751(9) 0.0293(6) Uani 1 1 d .
C8 C 0.3124(4) 0.4113(2) 0.39909(9) 0.0324(6) Uani 1 1 d .
C9 C 0.3063(4) 0.3428(2) 0.42297(10) 0.0356(7) Uani 1 1 d .
C10 C 0.2940(5) 0.2585(2) 0.45190(11) 0.0496(9) Uani 1 1 d .
H10A H 0.1647 0.2567 0.4653 0.074 Uiso 1 1 calc R
H10B H 0.394 0.2644 0.4742 0.074 Uiso 1 1 calc R
H10C H 0.3152 0.1978 0.4356 0.074 Uiso 1 1 calc R
O2 O 0.1472(3) 0.53202(14) 0.36179(7) 0.0362(5) Uani 1 1 d .
O3 O 0.4628(3) 0.51175(16) 0.34756(7) 0.0406(5) Uani 1 1 d .
C11 C 0.2402(4) 0.6947(2) 0.08763(10) 0.0316(6) Uani 1 1 d .
C12 C 0.2459(4) 0.6074(2) 0.06026(9) 0.0365(7) Uani 1 1 d .
C13 C 0.2489(5) 0.5389(2) 0.03637(10) 0.0397(7) Uani 1 1 d .
C14 C 0.2517(6) 0.4556(2) 0.00689(11) 0.0531(10) Uani 1 1 d .
H14A H 0.1289 0.4191 0.0093 0.08 Uiso 1 1 calc R
H14B H 0.3608 0.4121 0.0142 0.08 Uiso 1 1 calc R
H14C H 0.2675 0.4795 -0.0226 0.08 Uiso 1 1 calc R
O4 O 0.1932(3) 0.77420(15) 0.07058(7) 0.0425(6) Uani 1 1 d .
O5 O 0.2828(3) 0.68313(14) 0.12676(6) 0.0392(5) Uani 1 1 d .

loop_
_atom_site_aniso_label
_atom_site_aniso_U_11
_atom_site_aniso_U_22
_atom_site_aniso_U_33
_atom_site_aniso_U_23
_atom_site_aniso_U_13
_atom_site_aniso_U_12
C1 0.0208(12) 0.0276(12) 0.0296(16) 0.0009(10) 0.0031(11) -0.0006(10)
C2 0.0292(14) 0.0272(13) 0.0321(16) -0.0020(11) 0.0032(11) -0.0013(11)
C3 0.0350(15) 0.0232(12) 0.0436(19) 0.0017(12) 0.0077(13) -0.0002(11)
C4 0.0304(14) 0.0358(15) 0.0318(16) -0.0002(12) 0.0007(12) -0.0025(12)
C5 0.0322(14) 0.0273(13) 0.0303(17) -0.0017(11) 0.0034(11) -0.0008(11)
C6 0.0229(12) 0.0267(13) 0.0309(16) -0.0012(11) 0.0009(11) -0.0006(10)
N1 0.0342(12) 0.0261(11) 0.0272(13) 0.0024(10) 0.0033(10) -0.0008(9)
N2 0.0273(11) 0.0293(12) 0.0349(15) 0.0050(10) 0.0021(10) 0.0027(9)
N3 0.0337(13) 0.0255(11) 0.0282(15) 0.0007(9) 0.0013(10) 0.0012(10)
O1 0.0517(13) 0.0242(10) 0.0335(12) -0.0029(8) 0.0021(9) -0.0004(9)
C7 0.0332(14) 0.0241(13) 0.0306(16) -0.0028(11) -0.0014(12) 0.0018(11)
C8 0.0317(14) 0.0314(14) 0.0342(17) -0.0008(12) 0.0018(12) 0.0046(11)
C9 0.0397(16) 0.0345(16) 0.0328(17) 0.0013(12) -0.0015(13) 0.0023(12)
C10 0.053(2) 0.0454(18) 0.050(2) 0.0204(16) 0.0035(16) 0.0059(16)
O2 0.0304(10) 0.0366(11) 0.0415(12) 0.0106(9) 0.0000(9) 0.0007(8)
O3 0.0298(11) 0.0459(12) 0.0461(14) 0.0100(10) 0.0040(9) 0.0033(9)
C11 0.0300(14) 0.0293(14) 0.0355(18) -0.0029(12) 0.0035(12) -0.0008(11)
C12 0.0439(17) 0.0324(14) 0.0331(17) 0.0034(13) 0.0028(13) 0.0006(12)
C13 0.056(2) 0.0287(14) 0.0342(18) -0.0001(12) -0.0012(14) 0.0024(13)
C14 0.087(3) 0.0318(16) 0.040(2) -0.0081(14) -0.0063(18) 0.0044(17)
O4 0.0608(14) 0.0310(11) 0.0357(13) -0.0021(9) -0.0050(10) 0.0029(9)
O5 0.0535(13) 0.0351(11) 0.0291(13) -0.0044(9) -0.0001(9) 0.0084(10)

loop_
_atom_type_symbol
_atom_type_description
_atom_type_scat_dispersion_real
_atom_type_scat_dispersion_imag
_atom_type_scat_source
C C 0.0033 0.0016 'International Tables Vol C Tables 4.2.6.8 and 6.1.1.4'
H H 0 0 'International Tables Vol C Tables 4.2.6.8 and 6.1.1.4'
N N 0.0061 0.0033 'International Tables Vol C Tables 4.2.6.8 and 6.1.1.4'
O O 0.0106 0.006 'International Tables Vol C Tables 4.2.6.8 and 6.1.1.4'

loop_
_geom_angle_atom_site_label_1
_geom_angle_atom_site_label_2
_geom_angle_atom_site_label_3
_geom_angle
C2 C1 C5 119.7(2)
C2 C1 C6 124.0(2)
C5 C1 C6 116.3(2)
C3 C2 C1 118.4(3)
C3 C2 H2A 120.8
C1 C2 H2A 120.8
N2 C3 C2 120.9(3)
N2 C3 H3 119.6
C2 C3 H3 119.6
N2 C4 C5 120.4(3)
N2 C4 H4 119.8
C5 C4 H4 119.8
C4 C5 C1 119.0(2)
C4 C5 H5 120.5
C1 C5 H5 120.5
O1 C6 N1 124.1(2)
O1 C6 C1 120.4(2)
N1 C6 C1 115.4(2)
C6 N1 N3 117.2(2)
C6 N1 H1 128(3)
N3 N1 H1 115(3)
C3 N2 C4 121.7(2)
C3 N2 H2 116(2)
C4 N2 H2 122(2)
N1 N3 H3A 105.9(18)
N1 N3 H3B 108(2)
H3A N3 H3B 114(3)
N1 N3 H3C 109(2)
H3A N3 H3C 106(3)
H3B N3 H3C 113(3)
O3 C7 O2 124.7(3)
O3 C7 C8 120.1(2)
O2 C7 C8 115.1(2)
C9 C8 C7 175.6(3)
C8 C9 C10 178.7(4)
C9 C10 H10A 109.5
C9 C10 H10B 109.5
H10A C10 H10B 109.5
C9 C10 H10C 109.5
H10A C10 H10C 109.5
H10B C10 H10C 109.5
O4 C11 O5 125.4(3)
O4 C11 C12 117.5(3)
O5 C11 C12 117.1(2)
C13 C12 C11 177.0(3)
C12 C13 C14 179.6(4)
C13 C14 H14A 109.5
C13 C14 H14B 109.5
H14A C14 H14B 109.5
C13 C14 H14C 109.5
H14A C14 H14C 109.5
H14B C14 H14C 109.5

loop_
_geom_bond_atom_site_label_1
_geom_bond_atom_site_label_2
_geom_bond_distance
C1 C2 1.389(4)
C1 C5 1.393(4)
C1 C6 1.516(4)
C2 C3 1.385(4)
C2 H2A 0.95
C3 N2 1.331(4)
C3 H3 0.95
C4 N2 1.344(4)
C4 C5 1.373(4)
C4 H4 0.95
C5 H5 0.95
C6 O1 1.226(3)
C6 N1 1.327(3)
N1 N3 1.426(3)
N1 H1 0.93(5)
N2 H2 1.06(4)
N3 H3A 1.02(3)
N3 H3B 0.99(4)
N3 H3C 0.92(4)
C7 O3 1.243(3)
C7 O2 1.270(3)
C7 C8 1.463(4)
C8 C9 1.193(4)
C9 C10 1.461(4)
C10 H10A 0.98
C10 H10B 0.98
C10 H10C 0.98
C11 O4 1.247(3)
C11 O5 1.264(3)
C11 C12 1.462(4)
C12 C13 1.193(4)
C13 C14 1.460(4)
C14 H14A 0.98
C14 H14B 0.98
C14 H14C 0.98

loop_
_geom_hbond_atom_site_label_D
_geom_hbond_atom_site_label_H
_geom_hbond_atom_site_label_A
_geom_hbond_distance_DH
_geom_hbond_distance_HA
_geom_hbond_distance_DA
_geom_hbond_angle_DHA
_geom_hbond_site_symmetry_A
N1 H1 O5 0.93(5) 1.68(5) 2.603(3) 168(4) .
N2 H2 O2 1.06(4) 1.54(4) 2.594(3) 170(3) .
N3 H3A O3 1.02(3) 1.72(3) 2.734(3) 173(3) 3_655
N3 H3B O2 0.99(4) 1.79(4) 2.773(3) 175(3) 3
N3 H3C O4 0.92(4) 1.94(4) 2.758(3) 147(3) .

loop_
_geom_torsion_atom_site_label_1
_geom_torsion_atom_site_label_2
_geom_torsion_atom_site_label_3
_geom_torsion_atom_site_label_4
_geom_torsion
C5 C1 C2 C3 -0.5(4)
C6 C1 C2 C3 179.1(2)
C1 C2 C3 N2 0.0(4)
N2 C4 C5 C1 -0.4(4)
C2 C1 C5 C4 0.7(4)
C6 C1 C5 C4 -179.0(2)
C2 C1 C6 O1 170.1(3)
C5 C1 C6 O1 -10.2(4)
C2 C1 C6 N1 -8.8(4)
C5 C1 C6 N1 170.8(2)
O1 C6 N1 N3 3.1(4)
C1 C6 N1 N3 -178.0(2)
C2 C3 N2 C4 0.4(4)
C5 C4 N2 C3 -0.1(4)
